data_4321350
loop_
_publ_author_name
'Seth M. Cohen'
'Brendon O'Sulliva'
'Kenneth N. Raymond'

_publ_contact_author
;
      Kenneth N. Raymond
      Department of Chemistry
      University of California
      Berkeley
      CA 94720-1460
      USA
;
_publ_contact_author_email raymond@socrates.berkeley.edu
_publ_contact_author_fax '1 510 4865283'
_publ_contact_author_phone '1 510 6427219'
_publ_section_title
;
 Mixed Hydroxypyridinonate Ligands as Iron Chelators1
;
_journal_name_full 'Inorganic Chemistry'
_journal_page_first 4339
_journal_page_last 4346
_journal_paper_doi 10.1021/ic000239g
_journal_volume 39
_journal_year 2000
_chemical_compound_source synthetic
_chemical_formula_sum 'C29 H32 Fe N5 O6'
_chemical_formula_weight 602.45
_chemical_name_common 'Ferric TREN-Me-3,2-HOPOIAM'
_chemical_name_systematic
; 
Fe[TREN-Me-3,2-HOPOIAM]
;
_space_group_IT_number 15
_symmetry_cell_setting monoclinic
_symmetry_space_group_name_Hall '-C 2yc'
_symmetry_space_group_name_H-M 'C 1 2/c 1'
_atom_sites_solution_hydrogens geom
_atom_sites_solution_primary direct
_atom_sites_solution_secondary difmap
_audit_creation_method SHELXL
_cell_angle_alpha 90.0000(10)
_cell_angle_beta 98.1420(10)
_cell_angle_gamma 90.0000(10)
_cell_formula_units_Z 8
_cell_length_a 18.1186(3)
_cell_length_b 17.5926(2)
_cell_length_c 25.0476(2)
_cell_measurement_reflns_used 5633
_cell_measurement_temperature 170(2)
_cell_measurement_theta_max 23.25
_cell_measurement_theta_min 1.62
_cell_volume 7903.53(17)
_computing_cell_refinement 'Siemens SMART'
_computing_data_collection 'Siemens SMART'
_computing_data_reduction 'Siemens SAINT'
_computing_molecular_graphics 'Siemens SHELXTL XP'
_computing_publication_material 'Siemens SHELXTL XL'
_computing_structure_refinement 'SHELXL-93 (Sheldrick, 1993)'
_computing_structure_solution 'SHELXS-86 (Sheldrick, 1990)'
_diffrn_ambient_temperature 170(2)
_diffrn_measurement_device 'Siemens SMART'
_diffrn_measurement_method '\w scans'
_diffrn_radiation_monochromator graphite
_diffrn_radiation_source 'fine-focus sealed tube'
_diffrn_radiation_type MoK\a
_diffrn_radiation_wavelength 0.71073
_diffrn_reflns_av_R_equivalents 0.0339
_diffrn_reflns_av_sigmaI/netI 0.0390
_diffrn_reflns_limit_h_max 13
_diffrn_reflns_limit_h_min -20
_diffrn_reflns_limit_k_max 19
_diffrn_reflns_limit_k_min -18
_diffrn_reflns_limit_l_max 27
_diffrn_reflns_limit_l_min -23
_diffrn_reflns_number 16165
_diffrn_reflns_theta_max 23.25
_diffrn_reflns_theta_min 1.62
_exptl_absorpt_coefficient_mu 0.419
_exptl_crystal_colour Red
_exptl_crystal_density_diffrn 1.013
_exptl_crystal_description 'Transparent blocks'
_exptl_crystal_F_000 2520
_exptl_crystal_size_max 0.30
_exptl_crystal_size_mid 0.30
_exptl_crystal_size_min 0.10
_refine_diff_density_max 0.739
_refine_diff_density_min -0.443
_refine_diff_density_rms 0.076
_refine_ls_extinction_method none
_refine_ls_goodness_of_fit_all 1.095
_refine_ls_goodness_of_fit_obs 1.119
_refine_ls_matrix_type full
_refine_ls_number_parameters 496
_refine_ls_number_reflns 5633
_refine_ls_number_restraints 0
_refine_ls_restrained_S_all 1.095
_refine_ls_restrained_S_obs 1.119
_refine_ls_R_factor_all 0.0698
_refine_ls_R_factor_obs 0.0540
_refine_ls_shift/esd_max 0.728
_refine_ls_shift/esd_mean 0.033
_refine_ls_structure_factor_coef Fsqd
_refine_ls_weighting_details 'w=1/[\s^2^(Fo^2^)+(0.0885P)^2^+22.1178P] where P=(Fo^2^+2Fc^2^)/3'
_refine_ls_weighting_scheme calc
_refine_ls_wR_factor_all 0.1644
_refine_ls_wR_factor_obs 0.1495
_reflns_number_observed 4546
_reflns_number_total 5633
_reflns_observed_criterion >2sigma(I)
_cod_data_source_file ic000239g_1.cif
_cod_data_source_block '[Fe-THI]'
_cod_depositor_comments
;
The following automatic conversions were performed:

'_symmetry_cell_setting' value 'Monoclinic' changed to 'monoclinic'
according to the built-in table from CIF Core dictionary named
'cif_core.dic' version 2.4.1 from 2010-06-29.

Automatic conversion script
Id: cif_fix_values 1646 2011-03-28 12:23:43Z adriana 

The following automatic conversions were performed:

'_refine_ls_weighting_scheme' value 'calc
w=1/[\s^2^(Fo^2^)+(0.0885P)^2^+22.1178P] where P=(Fo^2^+2Fc^2^)/3'
was changed to 'calc'. New tag '_refine_ls_weighting_details' was
created. The value of the new tag was set to
'w=1/[\s^2^(Fo^2^)+(0.0885P)^2^+22.1178P] where P=(Fo^2^+2Fc^2^)/3'.

Automatic conversion script
Id: cif_fix_values 3143 2015-03-26 13:38:13Z robertas 
;
_cod_original_cell_volume 7903.5(2)
_cod_database_code 4321350

loop_
_symmetry_equiv_pos_as_xyz
'x, y, z'
'-x, y, -z+1/2'
'x+1/2, y+1/2, z'
'-x+1/2, y+1/2, -z+1/2'
'-x, -y, -z'
'x, -y, z-1/2'
'-x+1/2, -y+1/2, -z'
'x+1/2, -y+1/2, z-1/2'

loop_
_atom_site_aniso_label
_atom_site_aniso_U_11
_atom_site_aniso_U_22
_atom_site_aniso_U_33
_atom_site_aniso_U_23
_atom_site_aniso_U_13
_atom_site_aniso_U_12
Fe1 0.0222(3) 0.0254(3) 0.0261(3) 0.0014(2) 0.0060(2) 0.0031(2)
O12 0.0253(14) 0.029(2) 0.0299(15) 0.0057(12) 0.0050(11) -0.0009(12)
O13 0.0293(14) 0.0325(15) 0.0251(15) -0.0018(12) 0.0109(11) -0.0021(12)
O22 0.0305(15) 0.038(2) 0.0248(15) 0.0051(12) 0.0091(12) 0.0115(12)
O33 0.0253(14) 0.024(2) 0.033(2) -0.0014(12) 0.0075(11) 0.0025(11)
O23 0.0267(15) 0.0310(15) 0.0268(14) 0.0009(11) 0.0082(11) 0.0047(12)
O32 0.0237(14) 0.028(2) 0.038(2) 0.0012(12) 0.0042(12) 0.0018(12)
O31 0.035(2) 0.042(2) 0.063(2) -0.005(2) 0.0209(15) -0.0148(15)
O21 0.040(2) 0.048(2) 0.046(2) 0.0114(15) 0.0171(14) 0.023(2)
O11 0.048(2) 0.105(3) 0.032(2) -0.008(2) 0.020(2) -0.015(2)
N22 0.038(2) 0.046(2) 0.035(2) 0.012(2) 0.016(2) 0.018(2)
N13 0.034(2) 0.033(2) 0.029(2) -0.0002(15) 0.0098(15) -0.005(2)
N32 0.024(2) 0.043(2) 0.056(2) -0.004(2) 0.010(2) -0.002(2)
N1 0.027(2) 0.042(2) 0.043(2) 0.005(2) 0.011(2) 0.004(2)
N7 0.032(2) 0.029(2) 0.031(2) -0.0014(15) 0.0136(15) 0.0033(15)
N12 0.030(2) 0.050(2) 0.041(2) 0.011(2) 0.013(2) -0.001(2)
N23 0.032(2) 0.038(2) 0.025(2) 0.0064(15) 0.0087(14) 0.008(2)
C27 0.026(2) 0.024(2) 0.028(2) 0.001(2) 0.005(2) 0.003(2)
C17 0.023(2) 0.027(2) 0.030(2) 0.004(2) 0.006(2) 0.001(2)
C14 0.023(2) 0.046(3) 0.023(2) 0.008(2) 0.003(2) 0.003(2)
C18 0.024(2) 0.030(2) 0.024(2) 0.005(2) 0.000(2) 0.001(2)
C23 0.034(2) 0.028(2) 0.037(2) 0.004(2) 0.010(2) 0.005(2)
C13 0.025(2) 0.064(3) 0.026(2) 0.012(2) 0.005(2) 0.002(2)
C38 0.025(2) 0.029(2) 0.024(2) -0.005(2) 0.003(2) 0.001(2)
C34 0.028(2) 0.029(2) 0.026(2) -0.005(2) 0.009(2) -0.004(2)
C39 0.023(2) 0.028(2) 0.024(2) -0.003(2) 0.001(2) -0.001(2)
C24 0.032(2) 0.028(2) 0.030(2) 0.004(2) 0.011(2) 0.007(2)
C41 0.033(2) 0.042(3) 0.041(3) 0.003(2) 0.021(2) 0.001(2)
C35 0.034(2) 0.035(2) 0.032(2) -0.003(2) 0.009(2) -0.007(2)
C29 0.042(3) 0.051(3) 0.031(2) 0.009(2) 0.020(2) 0.008(2)
C40 0.023(2) 0.031(2) 0.022(2) 0.002(2) 0.001(2) 0.003(2)
C16 0.038(2) 0.041(3) 0.031(2) -0.009(2) 0.009(2) -0.004(2)
C33 0.032(2) 0.039(3) 0.034(2) -0.012(2) 0.007(2) -0.008(2)
C15 0.035(2) 0.050(3) 0.026(2) -0.005(2) 0.007(2) 0.003(2)
C26 0.042(3) 0.050(3) 0.031(2) 0.014(2) 0.011(2) 0.015(2)
C37 0.028(2) 0.031(2) 0.030(2) -0.001(2) 0.006(2) 0.005(2)
C11 0.031(2) 0.050(3) 0.049(3) 0.011(2) 0.017(2) 0.003(2)
C28 0.028(2) 0.025(2) 0.029(2) 0.003(2) 0.005(2) 0.004(2)
C36 0.040(3) 0.029(2) 0.038(2) 0.003(2) 0.004(2) -0.001(2)
C19 0.050(3) 0.049(3) 0.044(3) -0.010(2) 0.018(2) -0.019(2)
C22 0.042(3) 0.046(3) 0.038(2) 0.008(2) 0.018(2) 0.015(2)
C25 0.033(2) 0.048(3) 0.042(3) 0.013(2) 0.006(2) 0.018(2)
C32 0.024(2) 0.054(3) 0.063(3) -0.010(2) 0.009(2) 0.000(2)
C31 0.026(2) 0.050(3) 0.069(3) -0.001(2) 0.019(2) -0.004(2)
C21 0.029(2) 0.057(3) 0.041(3) 0.005(2) 0.012(2) 0.010(2)
C12 0.034(2) 0.060(3) 0.050(3) 0.021(2) 0.012(2) -0.004(2)
O90 0.093(7) 0.102(7) 0.135(10) -0.003(6) -0.011(7) -0.002(6)
C90 0.018(6) 0.139(15) 0.586(49) -0.227(24) 0.019(13) 0.018(8)
C93 0.039(7) 0.074(8) 0.071(9) 0.007(7) 0.000(6) -0.012(6)
C92 0.113(26) 0.692(89) 0.254(65) 0.157(50) -0.005(34) 0.124(40)
C91 0.203(26) 0.095(15) 0.272(31) 0.008(16) 0.044(23) 0.005(15)

loop_
_atom_site_label
_atom_site_type_symbol
_atom_site_fract_x
_atom_site_fract_y
_atom_site_fract_z
_atom_site_U_iso_or_equiv
_atom_site_thermal_displace_type
_atom_site_occupancy
_atom_site_calc_flag
_atom_site_refinement_flags
_atom_site_disorder_group
Fe1 Fe 0.07845(3) 0.01266(3) 0.63872(2) 0.0244(2) Uani 1 d . .
O12 O 0.09077(14) 0.02180(14) 0.56078(10) 0.0280(6) Uani 1 d . .
O13 O 0.00253(14) -0.06739(15) 0.60484(10) 0.0283(6) Uani 1 d . .
O22 O 0.17060(14) -0.0521(2) 0.64121(10) 0.0307(6) Uani 1 d . .
O33 O -0.00473(13) 0.07607(14) 0.65938(10) 0.0274(6) Uani 1 d . .
O23 O 0.08435(14) -0.03420(15) 0.71370(10) 0.0278(6) Uani 1 d . .
O32 O 0.14064(14) 0.10235(14) 0.65516(11) 0.0299(6) Uani 1 d . .
O31 O 0.2900(2) 0.2533(2) 0.59910(13) 0.0454(8) Uani 1 d . .
O21 O 0.3715(2) -0.1753(2) 0.67731(12) 0.0436(8) Uani 1 d . .
O11 O 0.1830(2) -0.0588(2) 0.42438(13) 0.0605(10) Uani 1 d . .
N22 N 0.2976(2) -0.1069(2) 0.61456(14) 0.0386(9) Uani 1 d . .
H22A H 0.2562(2) -0.0825(2) 0.60765(14) 0.046 Uiso 1 calc R .
N13 N -0.0089(2) -0.1510(2) 0.53366(13) 0.0314(8) Uani 1 d . .
N32 N 0.2735(2) 0.1333(2) 0.6262(2) 0.0408(9) Uani 1 d . .
H32A H 0.2425(2) 0.0992(2) 0.6335(2) 0.049 Uiso 1 calc R .
N1 N 0.3419(2) 0.0253(2) 0.55029(15) 0.0368(9) Uani 1 d . .
N7 N -0.0642(2) 0.1758(2) 0.68797(12) 0.0300(8) Uani 1 d . .
H7A H -0.0657(2) 0.2240(2) 0.69339(12) 0.036 Uiso 1 calc R .
N12 N 0.1888(2) 0.0321(2) 0.48842(15) 0.0397(9) Uani 1 d . .
H12A H 0.1687(2) 0.0513(2) 0.51447(15) 0.048 Uiso 1 calc R .
N23 N 0.1608(2) -0.1030(2) 0.77690(13) 0.0311(8) Uani 1 d . .
C27 C 0.1435(2) -0.0728(2) 0.72741(15) 0.0260(9) Uani 1 d . .
C17 C 0.0199(2) -0.0875(2) 0.5590(2) 0.0263(9) Uani 1 d . .
C14 C 0.0991(2) -0.0687(2) 0.48933(15) 0.0306(9) Uani 1 d . .
C18 C 0.0723(2) -0.0417(2) 0.53481(15) 0.0262(9) Uani 1 d . .
C23 C 0.3146(2) -0.1376(2) 0.6633(2) 0.0324(10) Uani 1 d . .
C13 C 0.1599(2) -0.0311(3) 0.4641(2) 0.0379(11) Uani 1 d . .
C38 C 0.0477(2) 0.1999(2) 0.64751(15) 0.0258(9) Uani 1 d . .
C34 C 0.1692(2) 0.2222(2) 0.61933(15) 0.0273(9) Uani 1 d . .
C39 C 0.1194(2) 0.1724(2) 0.64073(15) 0.0255(9) Uani 1 d . .
C24 C 0.2590(2) -0.1245(2) 0.7017(2) 0.0292(9) Uani 1 d . .
C41 C -0.1236(2) 0.1285(2) 0.7032(2) 0.0372(10) Uani 1 d . .
H41A H -0.1588(2) 0.1598(2) 0.7184(2) 0.056 Uiso 1 calc R .
H41B H -0.1029(2) 0.0917(2) 0.7295(2) 0.056 Uiso 1 calc R .
H41C H -0.1484(2) 0.1027(2) 0.6720(2) 0.056 Uiso 1 calc R .
C35 C 0.1455(2) 0.2953(2) 0.6044(2) 0.0331(10) Uani 1 d . .
H35A H 0.1777(2) 0.3273(2) 0.5892(2) 0.040 Uiso 1 calc R .
C29 C 0.1099(2) -0.0915(3) 0.8173(2) 0.0399(11) Uani 1 d . .
H29A H 0.1299(2) -0.1163(3) 0.8504(2) 0.060 Uiso 1 calc R .
H29B H 0.0620(2) -0.1126(3) 0.8041(2) 0.060 Uiso 1 calc R .
H29C H 0.1048(2) -0.0381(3) 0.8238(2) 0.060 Uiso 1 calc R .
C40 C -0.0077(2) 0.1472(2) 0.66590(15) 0.0256(9) Uani 1 d . .
C16 C 0.0161(2) -0.1757(2) 0.4871(2) 0.0365(10) Uani 1 d . .
H16A H -0.0042(2) -0.2194(2) 0.4699(2) 0.044 Uiso 1 calc R .
C33 C 0.2490(2) 0.2040(2) 0.6134(2) 0.0346(10) Uani 1 d . .
C15 C 0.0694(2) -0.1374(3) 0.4662(2) 0.0366(10) Uani 1 d . .
H15A H 0.0872(2) -0.1565(3) 0.4358(2) 0.044 Uiso 1 calc R .
C26 C 0.2254(2) -0.1437(3) 0.7905(2) 0.0407(11) Uani 1 d . .
H26A H 0.2363(2) -0.1640(3) 0.8250(2) 0.049 Uiso 1 calc R .
C37 C 0.0278(2) 0.2744(2) 0.6338(2) 0.0294(9) Uani 1 d . .
H37A H -0.0185(2) 0.2925(2) 0.6398(2) 0.035 Uiso 1 calc R .
C11 C 0.3252(2) 0.0269(3) 0.4910(2) 0.0421(11) Uani 1 d . .
H11A H 0.3212(2) -0.0248(3) 0.4774(2) 0.051 Uiso 1 calc R .
H11B H 0.3660(2) 0.0514(3) 0.4764(2) 0.051 Uiso 1 calc R .
C28 C 0.1941(2) -0.0839(2) 0.6882(2) 0.0272(9) Uani 1 d . .
C36 C 0.0758(2) 0.3221(2) 0.6113(2) 0.0360(10) Uani 1 d . .
H36A H 0.0614(2) 0.3713(2) 0.6010(2) 0.043 Uiso 1 calc R .
C19 C -0.0661(3) -0.1944(3) 0.5567(2) 0.0465(12) Uani 1 d . .
H19A H -0.0808(3) -0.2375(3) 0.5343(2) 0.070 Uiso 1 calc R .
H19B H -0.1087(3) -0.1625(3) 0.5587(2) 0.070 Uiso 1 calc R .
H19C H -0.0462(3) -0.2114(3) 0.5923(2) 0.070 Uiso 1 calc R .
C22 C 0.3447(2) -0.1118(3) 0.5723(2) 0.0407(11) Uani 1 d . .
H22B H 0.3137(2) -0.1208(3) 0.5380(2) 0.049 Uiso 1 calc R .
H22C H 0.3784(2) -0.1546(3) 0.5796(2) 0.049 Uiso 1 calc R .
C25 C 0.2735(2) -0.1550(3) 0.7547(2) 0.0408(11) Uani 1 d . .
H25A H 0.3167(2) -0.1832(3) 0.7648(2) 0.049 Uiso 1 calc R .
C32 C 0.3524(2) 0.1134(3) 0.6278(2) 0.0467(12) Uani 1 d . .
H32B H 0.3633(2) 0.0689(3) 0.6504(2) 0.056 Uiso 1 calc R .
H32C H 0.3828(2) 0.1550(3) 0.6442(2) 0.056 Uiso 1 calc R .
C31 C 0.3734(2) 0.0972(3) 0.5724(2) 0.0472(12) Uani 1 d . .
H31A H 0.3556(2) 0.1383(3) 0.5482(2) 0.057 Uiso 1 calc R .
H31B H 0.4273(2) 0.0954(3) 0.5749(2) 0.057 Uiso 1 calc R .
C21 C 0.3901(2) -0.0390(3) 0.5686(2) 0.0417(11) Uani 1 d . .
H21A H 0.4178(2) -0.0274(3) 0.6037(2) 0.050 Uiso 1 calc R .
H21B H 0.4257(2) -0.0469(3) 0.5436(2) 0.050 Uiso 1 calc R .
C12 C 0.2535(2) 0.0689(3) 0.4717(2) 0.0473(12) Uani 1 d . .
H12B H 0.2571(2) 0.1203(3) 0.4858(2) 0.057 Uiso 1 calc R .
H12C H 0.2469(2) 0.0721(3) 0.4326(2) 0.057 Uiso 1 calc R .
O90 O 0.4150(6) 0.0096(6) 0.7600(5) 0.113(3) Uani 0.53 d P 1
C90 C 0.3074(7) 0.0543(10) 0.8000(12) 0.250(18) Uani 0.53 d P 1
H90A H 0.2838(7) 0.0626(10) 0.8315(12) 0.375 Uiso 0.53 calc PR 1
H90B H 0.2775(7) 0.0203(10) 0.7759(12) 0.375 Uiso 0.53 calc PR 1
H90C H 0.3125(7) 0.1019(10) 0.7821(12) 0.375 Uiso 0.53 calc PR 1
C93 C 0.5200(9) -0.0338(8) 0.7271(7) 0.062(4) Uani 0.53 d P 1
H93A H 0.5677(9) -0.0585(8) 0.7306(7) 0.093 Uiso 0.53 calc PR 1
H93B H 0.5251(9) 0.0178(8) 0.7156(7) 0.093 Uiso 0.53 calc PR 1
H93C H 0.4855(9) -0.0602(8) 0.7009(7) 0.093 Uiso 0.53 calc PR 1
C92 C 0.4935(24) -0.0343(32) 0.7769(20) 0.356(38) Uani 0.53 d P 1
H92A H 0.5262(24) -0.0068(32) 0.8042(20) 0.427 Uiso 0.53 calc PR 1
H92B H 0.4861(24) -0.0856(32) 0.7893(20) 0.427 Uiso 0.53 calc PR 1
C91 C 0.3729(14) 0.0246(12) 0.8141(12) 0.189(10) Uani 0.53 d P 1
H91A H 0.3680(14) -0.0231(12) 0.8326(12) 0.227 Uiso 0.53 calc PR 1
H91B H 0.4030(14) 0.0586(12) 0.8387(12) 0.227 Uiso 0.53 calc PR 1
C83 C 0.4542(13) -0.2201(14) 0.2669(11) 0.340(13) Uiso 1 d . .
C80 C 0.4244(8) -0.1561(8) 0.4455(6) 0.076(4) Uiso 0.48 d P .
C81 C 0.3320(14) -0.2347(15) 0.4123(12) 0.146(8) Uiso 0.48 d P .
O80 O 0.4186(17) -0.2146(17) 0.3566(12) 0.278(12) Uiso 0.48 d P .
C82 C 0.3575(22) -0.1573(23) 0.2805(16) 0.264(17) Uiso 0.48 d P .
C80A C 0.3714(7) -0.1848(7) 0.4331(5) 0.068(3) Uiso 0.52 d P .
C81A C 0.2898(9) -0.2185(9) 0.4259(6) 0.093(4) Uiso 0.52 d P .
C82A C 0.4247(12) -0.2439(12) 0.3088(10) 0.139(7) Uiso 0.52 d P .
O80A O 0.3376(15) -0.2169(15) 0.3622(11) 0.266(10) Uiso 0.52 d P .

loop_
_atom_type_symbol
_atom_type_description
_atom_type_scat_dispersion_real
_atom_type_scat_dispersion_imag
_atom_type_scat_source
Fe Fe 0.3463 0.8444 'International Tables Vol C Tables 4.2.6.8 and 6.1.1.4'
O O 0.0106 0.0060 'International Tables Vol C Tables 4.2.6.8 and 6.1.1.4'
N N 0.0061 0.0033 'International Tables Vol C Tables 4.2.6.8 and 6.1.1.4'
C C 0.0033 0.0016 'International Tables Vol C Tables 4.2.6.8 and 6.1.1.4'
H H 0.0000 0.0000 'International Tables Vol C Tables 4.2.6.8 and 6.1.1.4'

loop_
_geom_angle_atom_site_label_1
_geom_angle_atom_site_label_2
_geom_angle_atom_site_label_3
_geom_angle
_geom_angle_site_symmetry_1
_geom_angle_site_symmetry_3
_geom_angle_publ_flag
O32 Fe1 O33 85.87(10) . . ?
O32 Fe1 O12 90.00(11) . . ?
O33 Fe1 O12 113.54(11) . . ?
O32 Fe1 O22 89.97(11) . . ?
O33 Fe1 O22 163.39(11) . . ?
O12 Fe1 O22 82.49(10) . . ?
O32 Fe1 O23 100.33(11) . . ?
O33 Fe1 O23 86.01(10) . . ?
O12 Fe1 O23 158.66(10) . . ?
O22 Fe1 O23 78.92(10) . . ?
O32 Fe1 O13 166.06(11) . . ?
O33 Fe1 O13 90.24(10) . . ?
O12 Fe1 O13 79.28(10) . . ?
O22 Fe1 O13 97.35(11) . . ?
O23 Fe1 O13 92.74(10) . . ?
C18 O12 Fe1 111.0(2) . . ?
C17 O13 Fe1 108.8(2) . . ?
C28 O22 Fe1 115.4(2) . . ?
C40 O33 Fe1 129.2(2) . . ?
C27 O23 Fe1 113.3(2) . . ?
C39 O32 Fe1 123.9(2) . . ?
C23 N22 C22 124.1(3) . . ?
C17 N13 C16 120.5(3) . . ?
C17 N13 C19 119.3(3) . . ?
C16 N13 C19 120.2(3) . . ?
C33 N32 C32 121.0(4) . . ?
C21 N1 C31 111.5(3) . . ?
C21 N1 C11 111.1(3) . . ?
C31 N1 C11 112.2(3) . . ?
C40 N7 C41 122.3(3) . . ?
C13 N12 C12 121.3(4) . . ?
C27 N23 C26 121.0(3) . . ?
C27 N23 C29 119.4(3) . . ?
C26 N23 C29 119.6(3) . . ?
O23 C27 N23 122.5(3) . . ?
O23 C27 C28 118.6(3) . . ?
N23 C27 C28 118.9(3) . . ?
O13 C17 N13 121.5(3) . . ?
O13 C17 C18 118.8(3) . . ?
N13 C17 C18 119.7(3) . . ?
C18 C14 C15 118.2(4) . . ?
C18 C14 C13 124.1(4) . . ?
C15 C14 C13 117.6(4) . . ?
O12 C18 C14 127.2(4) . . ?
O12 C18 C17 113.8(3) . . ?
C14 C18 C17 118.9(4) . . ?
O21 C23 N22 123.7(4) . . ?
O21 C23 C24 120.5(4) . . ?
N22 C23 C24 115.8(3) . . ?
O11 C13 N12 122.6(4) . . ?
O11 C13 C14 121.4(4) . . ?
N12 C13 C14 116.0(4) . . ?
C37 C38 C39 120.0(4) . . ?
C37 C38 C40 120.2(3) . . ?
C39 C38 C40 119.7(3) . . ?
C35 C34 C39 119.1(3) . . ?
C35 C34 C33 115.6(4) . . ?
C39 C34 C33 125.2(4) . . ?
O32 C39 C34 120.2(3) . . ?
O32 C39 C38 121.2(3) . . ?
C34 C39 C38 118.6(3) . . ?
C28 C24 C25 117.7(4) . . ?
C28 C24 C23 123.3(3) . . ?
C25 C24 C23 119.1(3) . . ?
C36 C35 C34 122.3(4) . . ?
O33 C40 N7 118.5(3) . . ?
O33 C40 C38 122.3(3) . . ?
N7 C40 C38 119.1(3) . . ?
C15 C16 N13 120.7(4) . . ?
O31 C33 N32 122.0(4) . . ?
O31 C33 C34 120.5(4) . . ?
N32 C33 C34 117.5(4) . . ?
C16 C15 C14 121.5(4) . . ?
C25 C26 N23 121.3(4) . . ?
C36 C37 C38 121.2(4) . . ?
N1 C11 C12 112.1(4) . . ?
O22 C28 C24 126.6(3) . . ?
O22 C28 C27 113.1(3) . . ?
C24 C28 C27 120.3(3) . . ?
C35 C36 C37 118.8(4) . . ?
N22 C22 C21 111.8(4) . . ?
C26 C25 C24 120.8(4) . . ?
N32 C32 C31 112.9(4) . . ?
N1 C31 C32 112.0(4) . . ?
N1 C21 C22 111.3(3) . . ?
N12 C12 C11 112.4(4) . . ?
C93 O90 C92 4.6(24) 2_656 . ?
C93 O90 C91 111.5(14) 2_656 . ?
C92 O90 C91 110.5(21) . . ?
C93 C92 O90 99.5(27) . . ?
C90 C91 O90 110.4(24) . . ?
C82A C83 C83 143.9(26) . 2_655 ?
C81A C81 C80A 94.9(27) . . ?
C81A C81 O80A 117.3(31) . . ?
C80A C81 O80A 96.8(24) . . ?
C82A O80 O80A 106.4(26) . . ?
C80 C80A C81 155.0(20) . . ?
C80 C80A C81A 168.2(14) . . ?
C81 C80A C81A 35.7(13) . . ?
C80 C80A O80A 124.3(15) . . ?
C81 C80A O80A 43.8(15) . . ?
C81A C80A O80A 66.8(11) . . ?
C81 C81A C80A 49.4(19) . . ?
C81 C81A O80A 37.4(20) . . ?
C80A C81A O80A 64.2(11) . . ?
C83 C82A O80 134.1(27) . . ?
C83 C82A C82 76.8(18) . . ?
O80 C82A C82 84.2(20) . . ?
C81 O80A O80 107.8(27) . . ?
C81 O80A C80A 39.4(14) . . ?
O80 O80A C80A 83.5(18) . . ?
C81 O80A C81A 25.3(14) . . ?
O80 O80A C81A 130.0(23) . . ?
C80A O80A C81A 49.0(9) . . ?

loop_
_geom_bond_atom_site_label_1
_geom_bond_atom_site_label_2
_geom_bond_distance
_geom_bond_site_symmetry_2
_geom_bond_publ_flag
Fe1 O32 1.949(3) . ?
Fe1 O33 2.001(2) . ?
Fe1 O12 2.003(3) . ?
Fe1 O22 2.015(3) . ?
Fe1 O23 2.040(3) . ?
Fe1 O13 2.065(3) . ?
O12 C18 1.312(5) . ?
O13 C17 1.282(5) . ?
O22 C28 1.319(5) . ?
O33 C40 1.263(5) . ?
O23 C27 1.274(4) . ?
O32 C39 1.326(5) . ?
O31 C33 1.228(5) . ?
O21 C23 1.235(5) . ?
O11 C13 1.233(5) . ?
N22 C23 1.330(5) . ?
N22 C22 1.452(5) . ?
N13 C17 1.352(5) . ?
N13 C16 1.381(5) . ?
N13 C19 1.470(5) . ?
N32 C33 1.345(6) . ?
N32 C32 1.466(5) . ?
N1 C21 1.461(5) . ?
N1 C31 1.466(6) . ?
N1 C11 1.474(6) . ?
N7 C40 1.330(5) . ?
N7 C41 1.453(5) . ?
N12 C13 1.339(6) . ?
N12 C12 1.452(5) . ?
N23 C27 1.344(5) . ?
N23 C26 1.374(5) . ?
N23 C29 1.478(5) . ?
C27 C28 1.450(5) . ?
C17 C18 1.443(5) . ?
C14 C18 1.384(5) . ?
C14 C15 1.415(6) . ?
C14 C13 1.498(6) . ?
C23 C24 1.506(5) . ?
C38 C37 1.390(5) . ?
C38 C39 1.419(5) . ?
C38 C40 1.487(5) . ?
C34 C35 1.390(6) . ?
C34 C39 1.416(5) . ?
C34 C33 1.509(6) . ?
C24 C28 1.374(5) . ?
C24 C25 1.423(6) . ?
C35 C36 1.382(6) . ?
C16 C15 1.343(6) . ?
C26 C25 1.351(6) . ?
C37 C36 1.384(6) . ?
C11 C12 1.513(6) . ?
C22 C21 1.534(6) . ?
C32 C31 1.517(7) . ?
O90 C93 1.40(2) 2_656 ?
O90 C92 1.62(4) . ?
O90 C91 1.67(3) . ?
C90 C91 1.30(3) . ?
C93 C92 1.40(4) . ?
C83 C82A 1.31(3) . ?
C83 C83 1.97(4) 2_655 ?
C80 C80A 1.09(2) . ?
C81 C81A 0.92(3) . ?
C81 C80A 1.20(2) . ?
C81 O80A 1.31(3) . ?
O80 C82A 1.32(3) . ?
O80 O80A 1.49(3) . ?
C82 C82A 2.01(4) . ?
C80A C81A 1.58(2) . ?
C80A O80A 1.88(3) . ?
C81A O80A 1.92(3) . ?
